data_4027482
loop_
_publ_author_name
'Congde Huo'
'Xiaolan Xu'
'Jinzhu An'
'Xiaodong Jia'
'Xicun Wang'
'Cheng Wang'

_publ_section_title
;
 Approach to Construct Polysubstituted 1,2-Dihydronaphtho[2,1-b]furans and
 Their Aerobic Oxidative Aromatization
;
_journal_name_full 'Journal of Organic Chemistry'
_journal_page_first 8310
_journal_page_last 8316
_journal_paper_doi 10.1021/jo300827s
_journal_volume 77
_journal_year 2012
_chemical_formula_sum 'C28 H24 O5'
_chemical_formula_weight 440.47
_chemical_name_systematic
; 
 ? 
;
_space_group_IT_number 2
_symmetry_cell_setting triclinic
_symmetry_space_group_name_Hall '-P 1'
_symmetry_space_group_name_H-M 'P -1'
_atom_sites_solution_hydrogens geom
_atom_sites_solution_primary direct
_atom_sites_solution_secondary difmap
_audit_creation_method SHELXL-97
_cell_angle_alpha 97.742(3)
_cell_angle_beta 98.905(3)
_cell_angle_gamma 111.668(2)
_cell_formula_units_Z 2
_cell_length_a 8.064(2)
_cell_length_b 9.030(2)
_cell_length_c 16.884(5)
_cell_measurement_reflns_used 2938
_cell_measurement_temperature 296(2)
_cell_measurement_theta_max 27.74
_cell_measurement_theta_min 2.48
_cell_volume 1103.9(5)
_computing_cell_refinement 'Bruker SAINT'
_computing_data_collection 'Bruker APEX2'
_computing_data_reduction 'Bruker SAINT'
_computing_molecular_graphics 'Bruker SHELXTL'
_computing_publication_material 'Bruker SHELXTL'
_computing_structure_refinement 'SHELXL-97 (Sheldrick, 2008)'
_computing_structure_solution 'SHELXS-97 (Sheldrick, 2008)'
_diffrn_ambient_temperature 296(2)
_diffrn_measured_fraction_theta_full 0.974
_diffrn_measured_fraction_theta_max 0.974
_diffrn_measurement_device_type 'Bruker APEX-II CCD'
_diffrn_measurement_method '\f and \w scans'
_diffrn_radiation_monochromator graphite
_diffrn_radiation_source 'fine-focus sealed tube'
_diffrn_radiation_type MoK\a
_diffrn_radiation_wavelength 0.71073
_diffrn_reflns_av_R_equivalents 0.0178
_diffrn_reflns_av_sigmaI/netI 0.0301
_diffrn_reflns_limit_h_max 9
_diffrn_reflns_limit_h_min -9
_diffrn_reflns_limit_k_max 10
_diffrn_reflns_limit_k_min -10
_diffrn_reflns_limit_l_max 16
_diffrn_reflns_limit_l_min -20
_diffrn_reflns_number 6748
_diffrn_reflns_theta_full 25.50
_diffrn_reflns_theta_max 25.50
_diffrn_reflns_theta_min 2.48
_exptl_absorpt_coefficient_mu 0.090
_exptl_absorpt_correction_T_max 0.9830
_exptl_absorpt_correction_T_min 0.9777
_exptl_absorpt_correction_type multi-scan
_exptl_absorpt_process_details SADABS
_exptl_crystal_colour colorless
_exptl_crystal_density_diffrn 1.325
_exptl_crystal_description block
_exptl_crystal_F_000 464
_exptl_crystal_size_max 0.25
_exptl_crystal_size_mid 0.23
_exptl_crystal_size_min 0.19
_refine_diff_density_max 0.222
_refine_diff_density_min -0.253
_refine_diff_density_rms 0.047
_refine_ls_extinction_method none
_refine_ls_goodness_of_fit_ref 1.010
_refine_ls_hydrogen_treatment constr
_refine_ls_matrix_type full
_refine_ls_number_parameters 301
_refine_ls_number_reflns 4002
_refine_ls_number_restraints 0
_refine_ls_restrained_S_all 1.010
_refine_ls_R_factor_all 0.0590
_refine_ls_R_factor_gt 0.0429
_refine_ls_shift/su_max 0.000
_refine_ls_shift/su_mean 0.000
_refine_ls_structure_factor_coef Fsqd
_refine_ls_weighting_details 'calc w=1/[\s^2^(Fo^2^)+(0.0544P)^2^+0.3354P] where P=(Fo^2^+2Fc^2^)/3'
_refine_ls_weighting_scheme calc
_refine_ls_wR_factor_gt 0.1031
_refine_ls_wR_factor_ref 0.1154
_reflns_number_gt 3032
_reflns_number_total 4002
_reflns_threshold_expression >2sigma(I)
_cod_data_source_file jo300827s_si_003.cif
_cod_data_source_block p-1
_cod_original_cell_volume 1104.0(5)
_cod_database_code 4027482

loop_
_symmetry_equiv_pos_as_xyz
'x, y, z'
'-x, -y, -z'

loop_
_atom_site_label
_atom_site_type_symbol
_atom_site_fract_x
_atom_site_fract_y
_atom_site_fract_z
_atom_site_U_iso_or_equiv
_atom_site_adp_type
_atom_site_occupancy
_atom_site_symmetry_multiplicity
_atom_site_calc_flag
_atom_site_refinement_flags
C1 C -0.1462(2) 0.0897(2) 0.31886(11) 0.0384(4) Uani 1 1 d .
H1 H -0.1275 0.0059 0.2884 0.046 Uiso 1 1 calc R
C2 C -0.2882(3) 0.0535(2) 0.35912(12) 0.0446(5) Uani 1 1 d .
H2 H -0.3637 -0.0545 0.3565 0.053 Uiso 1 1 calc R
C3 C -0.3178(3) 0.1777(2) 0.40326(13) 0.0493(5) Uani 1 1 d .
H3 H -0.4147 0.1533 0.4296 0.059 Uiso 1 1 calc R
C4 C -0.2042(3) 0.3389(3) 0.40864(14) 0.0516(5) Uani 1 1 d .
H4 H -0.2242 0.4222 0.4389 0.062 Uiso 1 1 calc R
C5 C -0.0609(3) 0.3756(2) 0.36889(12) 0.0438(5) Uani 1 1 d .
H5 H 0.0155 0.4837 0.3725 0.053 Uiso 1 1 calc R
C6 C -0.0306(2) 0.2513(2) 0.32356(10) 0.0340(4) Uani 1 1 d .
C7 C 0.1213(2) 0.2833(2) 0.27950(11) 0.0381(4) Uani 1 1 d .
C8 C 0.2639(2) 0.4577(2) 0.29301(10) 0.0327(4) Uani 1 1 d .
H8 H 0.2021 0.5265 0.2747 0.039 Uiso 1 1 calc R
C9 C 0.4222(2) 0.4768(2) 0.24858(10) 0.0304(4) Uani 1 1 d .
H9 H 0.4336 0.3719 0.2385 0.036 Uiso 1 1 calc R
C10 C 0.5838(2) 0.5937(2) 0.31560(9) 0.0296(4) Uani 1 1 d .
C11 C 0.5280(2) 0.6043(2) 0.38784(10) 0.0333(4) Uani 1 1 d .
C12 C 0.6475(3) 0.6904(2) 0.46360(10) 0.0391(4) Uani 1 1 d .
H12 H 0.6050 0.6945 0.5117 0.047 Uiso 1 1 calc R
C13 C 0.8283(3) 0.7677(2) 0.46402(11) 0.0394(4) Uani 1 1 d .
H13 H 0.9102 0.8261 0.5135 0.047 Uiso 1 1 calc R
C14 C 0.8952(2) 0.7617(2) 0.39121(10) 0.0348(4) Uani 1 1 d .
C15 C 1.0829(3) 0.8419(2) 0.39145(12) 0.0438(5) Uani 1 1 d .
H15 H 1.1656 0.9014 0.4406 0.053 Uiso 1 1 calc R
C16 C 1.1446(3) 0.8334(3) 0.32093(12) 0.0481(5) Uani 1 1 d .
H16 H 1.2682 0.8880 0.3223 0.058 Uiso 1 1 calc R
C17 C 1.0225(3) 0.7428(2) 0.24631(12) 0.0446(5) Uani 1 1 d .
H17 H 1.0663 0.7370 0.1986 0.054 Uiso 1 1 calc R
C18 C 0.8403(2) 0.6630(2) 0.24298(11) 0.0360(4) Uani 1 1 d .
H18 H 0.7611 0.6029 0.1931 0.043 Uiso 1 1 calc R
C19 C 0.7707(2) 0.67116(19) 0.31497(10) 0.0301(4) Uani 1 1 d .
C20 C 0.3884(2) 0.5249(2) 0.16661(9) 0.0294(4) Uani 1 1 d .
C21 C 0.4144(2) 0.6837(2) 0.16160(10) 0.0353(4) Uani 1 1 d .
H21 H 0.4549 0.7643 0.2091 0.042 Uiso 1 1 calc R
C22 C 0.3797(2) 0.7221(2) 0.08513(11) 0.0360(4) Uani 1 1 d .
C23 C 0.3179(2) 0.6009(2) 0.01400(10) 0.0333(4) Uani 1 1 d .
C24 C 0.2868(2) 0.4415(2) 0.01969(10) 0.0327(4) Uani 1 1 d .
C25 C 0.3233(2) 0.4033(2) 0.09601(10) 0.0316(4) Uani 1 1 d .
H25 H 0.3041 0.2966 0.0997 0.038 Uiso 1 1 calc R
C26 C 0.4659(4) 1.0048(3) 0.13996(15) 0.0722(7) Uani 1 1 d .
H26A H 0.3772 0.9858 0.1735 0.108 Uiso 1 1 calc R
H26B H 0.4826 1.1039 0.1212 0.108 Uiso 1 1 calc R
H26C H 0.5803 1.0139 0.1716 0.108 Uiso 1 1 calc R
C27 C 0.1304(3) 0.6585(3) -0.08828(13) 0.0624(6) Uani 1 1 d .
H27A H 0.0288 0.5617 -0.0865 0.094 Uiso 1 1 calc R
H27B H 0.1209 0.6761 -0.1433 0.094 Uiso 1 1 calc R
H27C H 0.1293 0.7502 -0.0526 0.094 Uiso 1 1 calc R
C28 C 0.1765(3) 0.1645(3) -0.05046(13) 0.0592(6) Uani 1 1 d .
H28A H 0.2849 0.1521 -0.0260 0.089 Uiso 1 1 calc R
H28B H 0.1296 0.1000 -0.1052 0.089 Uiso 1 1 calc R
H28C H 0.0859 0.1290 -0.0186 0.089 Uiso 1 1 calc R
O1 O 0.1307(2) 0.17526(18) 0.23172(10) 0.0694(5) Uani 1 1 d .
O2 O 0.34367(16) 0.51619(15) 0.38068(7) 0.0403(3) Uani 1 1 d .
O3 O 0.4040(2) 0.87429(16) 0.07227(8) 0.0543(4) Uani 1 1 d .
O4 O 0.29663(17) 0.64004(17) -0.06214(7) 0.0430(3) Uani 1 1 d .
O5 O 0.21923(19) 0.33022(16) -0.05279(7) 0.0484(4) Uani 1 1 d .

loop_
_atom_site_aniso_label
_atom_site_aniso_U_11
_atom_site_aniso_U_22
_atom_site_aniso_U_33
_atom_site_aniso_U_23
_atom_site_aniso_U_13
_atom_site_aniso_U_12
C1 0.0403(10) 0.0336(10) 0.0384(10) 0.0073(8) 0.0057(8) 0.0127(8)
C2 0.0375(10) 0.0384(11) 0.0526(12) 0.0137(9) 0.0095(9) 0.0082(8)
C3 0.0395(11) 0.0506(12) 0.0627(13) 0.0186(10) 0.0197(9) 0.0177(10)
C4 0.0518(12) 0.0444(12) 0.0661(14) 0.0095(10) 0.0219(10) 0.0248(10)
C5 0.0438(11) 0.0330(10) 0.0563(12) 0.0134(9) 0.0141(9) 0.0147(9)
C6 0.0348(9) 0.0320(9) 0.0337(9) 0.0107(7) 0.0045(7) 0.0114(8)
C7 0.0453(11) 0.0318(10) 0.0366(10) 0.0089(8) 0.0106(8) 0.0136(8)
C8 0.0373(9) 0.0336(9) 0.0282(9) 0.0094(7) 0.0077(7) 0.0141(8)
C9 0.0362(9) 0.0296(9) 0.0261(8) 0.0070(7) 0.0059(7) 0.0138(7)
C10 0.0364(9) 0.0299(9) 0.0239(8) 0.0066(7) 0.0042(7) 0.0154(7)
C11 0.0393(10) 0.0315(9) 0.0302(9) 0.0087(7) 0.0089(7) 0.0142(8)
C12 0.0526(12) 0.0411(10) 0.0241(9) 0.0054(7) 0.0094(8) 0.0193(9)
C13 0.0492(11) 0.0369(10) 0.0258(9) 0.0000(7) -0.0025(8) 0.0168(9)
C14 0.0398(10) 0.0319(9) 0.0310(9) 0.0042(7) 0.0011(7) 0.0157(8)
C15 0.0378(10) 0.0419(11) 0.0427(11) -0.0001(8) -0.0040(8) 0.0142(9)
C16 0.0324(10) 0.0539(12) 0.0536(12) 0.0080(10) 0.0076(9) 0.0140(9)
C17 0.0408(11) 0.0531(12) 0.0427(11) 0.0098(9) 0.0134(8) 0.0201(9)
C18 0.0375(10) 0.0400(10) 0.0306(9) 0.0062(8) 0.0053(7) 0.0169(8)
C19 0.0354(9) 0.0288(9) 0.0282(9) 0.0078(7) 0.0048(7) 0.0155(7)
C20 0.0254(8) 0.0366(9) 0.0264(8) 0.0089(7) 0.0060(6) 0.0116(7)
C21 0.0397(10) 0.0354(10) 0.0276(9) 0.0057(7) 0.0048(7) 0.0128(8)
C22 0.0352(9) 0.0366(10) 0.0380(10) 0.0149(8) 0.0082(7) 0.0139(8)
C23 0.0294(9) 0.0465(11) 0.0257(9) 0.0137(8) 0.0071(7) 0.0144(8)
C24 0.0281(8) 0.0421(10) 0.0246(9) 0.0047(7) 0.0056(7) 0.0112(8)
C25 0.0312(9) 0.0324(9) 0.0307(9) 0.0083(7) 0.0075(7) 0.0112(7)
C26 0.107(2) 0.0389(12) 0.0630(15) 0.0128(11) 0.0059(14) 0.0251(13)
C27 0.0580(14) 0.0922(18) 0.0483(13) 0.0245(12) 0.0023(10) 0.0428(13)
C28 0.0787(16) 0.0433(12) 0.0408(12) -0.0014(9) 0.0097(11) 0.0129(11)
O1 0.0806(11) 0.0390(8) 0.0805(11) -0.0011(8) 0.0470(9) 0.0080(8)
O2 0.0414(7) 0.0474(8) 0.0273(6) 0.0079(5) 0.0111(5) 0.0108(6)
O3 0.0771(10) 0.0389(8) 0.0450(8) 0.0171(6) 0.0044(7) 0.0216(7)
O4 0.0412(7) 0.0636(9) 0.0313(7) 0.0230(6) 0.0103(5) 0.0235(6)
O5 0.0624(9) 0.0486(8) 0.0256(7) 0.0027(6) 0.0040(6) 0.0165(7)

loop_
_atom_type_symbol
_atom_type_description
_atom_type_scat_dispersion_real
_atom_type_scat_dispersion_imag
_atom_type_scat_source
C C 0.0033 0.0016 'International Tables Vol C Tables 4.2.6.8 and 6.1.1.4'
H H 0.0000 0.0000 'International Tables Vol C Tables 4.2.6.8 and 6.1.1.4'
O O 0.0106 0.0060 'International Tables Vol C Tables 4.2.6.8 and 6.1.1.4'

loop_
_geom_angle_atom_site_label_1
_geom_angle_atom_site_label_2
_geom_angle_atom_site_label_3
_geom_angle
C2 C1 C6 120.46(17)
C2 C1 H1 119.8
C6 C1 H1 119.8
C3 C2 C1 119.79(18)
C3 C2 H2 120.1
C1 C2 H2 120.1
C2 C3 C4 120.50(19)
C2 C3 H3 119.8
C4 C3 H3 119.8
C5 C4 C3 119.82(19)
C5 C4 H4 120.1
C3 C4 H4 120.1
C4 C5 C6 120.23(18)
C4 C5 H5 119.9
C6 C5 H5 119.9
C5 C6 C1 119.18(17)
C5 C6 C7 122.64(16)
C1 C6 C7 118.18(16)
O1 C7 C6 121.37(16)
O1 C7 C8 119.79(17)
C6 C7 C8 118.81(15)
O2 C8 C7 108.13(13)
O2 C8 C9 107.71(13)
C7 C8 C9 114.87(14)
O2 C8 H8 108.7
C7 C8 H8 108.7
C9 C8 H8 108.7
C10 C9 C20 118.71(14)
C10 C9 C8 100.41(13)
C20 C9 C8 112.37(13)
C10 C9 H9 108.3
C20 C9 H9 108.3
C8 C9 H9 108.3
C11 C10 C19 119.90(15)
C11 C10 C9 108.83(15)
C19 C10 C9 130.87(15)
C10 C11 O2 114.10(15)
C10 C11 C12 123.51(17)
O2 C11 C12 122.32(15)
C13 C12 C11 117.40(16)
C13 C12 H12 121.3
C11 C12 H12 121.3
C12 C13 C14 121.93(16)
C12 C13 H13 119.0
C14 C13 H13 119.0
C15 C14 C13 122.06(16)
C15 C14 C19 118.43(16)
C13 C14 C19 119.51(16)
C16 C15 C14 121.11(17)
C16 C15 H15 119.4
C14 C15 H15 119.4
C15 C16 C17 120.39(18)
C15 C16 H16 119.8
C17 C16 H16 119.8
C18 C17 C16 120.66(18)
C18 C17 H17 119.7
C16 C17 H17 119.7
C17 C18 C19 120.53(16)
C17 C18 H18 119.7
C19 C18 H18 119.7
C10 C19 C18 123.41(15)
C10 C19 C14 117.73(15)
C18 C19 C14 118.86(16)
C21 C20 C25 120.29(15)
C21 C20 C9 121.68(15)
C25 C20 C9 117.98(15)
C20 C21 C22 119.76(16)
C20 C21 H21 120.1
C22 C21 H21 120.1
O3 C22 C21 125.14(16)
O3 C22 C23 114.75(15)
C21 C22 C23 120.10(16)
O4 C23 C24 119.70(15)
O4 C23 C22 120.44(16)
C24 C23 C22 119.77(15)
O5 C24 C23 115.65(15)
O5 C24 C25 124.18(16)
C23 C24 C25 120.16(15)
C20 C25 C24 119.87(16)
C20 C25 H25 120.1
C24 C25 H25 120.1
O3 C26 H26A 109.5
O3 C26 H26B 109.5
H26A C26 H26B 109.5
O3 C26 H26C 109.5
H26A C26 H26C 109.5
H26B C26 H26C 109.5
O4 C27 H27A 109.5
O4 C27 H27B 109.5
H27A C27 H27B 109.5
O4 C27 H27C 109.5
H27A C27 H27C 109.5
H27B C27 H27C 109.5
O5 C28 H28A 109.5
O5 C28 H28B 109.5
H28A C28 H28B 109.5
O5 C28 H28C 109.5
H28A C28 H28C 109.5
H28B C28 H28C 109.5
C11 O2 C8 106.08(12)
C22 O3 C26 119.18(15)
C23 O4 C27 114.46(14)
C24 O5 C28 118.18(15)

loop_
_geom_bond_atom_site_label_1
_geom_bond_atom_site_label_2
_geom_bond_distance
C1 C2 1.380(3)
C1 C6 1.395(2)
C1 H1 0.9300
C2 C3 1.378(3)
C2 H2 0.9300
C3 C4 1.386(3)
C3 H3 0.9300
C4 C5 1.383(3)
C4 H4 0.9300
C5 C6 1.390(2)
C5 H5 0.9300
C6 C7 1.488(2)
C7 O1 1.213(2)
C7 C8 1.529(2)
C8 O2 1.459(2)
C8 C9 1.547(2)
C8 H8 0.9800
C9 C10 1.516(2)
C9 C20 1.520(2)
C9 H9 0.9800
C10 C11 1.367(2)
C10 C19 1.411(2)
C11 O2 1.379(2)
C11 C12 1.402(2)
C12 C13 1.363(3)
C12 H12 0.9300
C13 C14 1.419(3)
C13 H13 0.9300
C14 C15 1.415(3)
C14 C19 1.430(2)
C15 C16 1.363(3)
C15 H15 0.9300
C16 C17 1.403(3)
C16 H16 0.9300
C17 C18 1.365(3)
C17 H17 0.9300
C18 C19 1.420(2)
C18 H18 0.9300
C20 C21 1.387(2)
C20 C25 1.389(2)
C21 C22 1.395(2)
C21 H21 0.9300
C22 O3 1.367(2)
C22 C23 1.395(2)
C23 O4 1.380(2)
C23 C24 1.387(2)
C24 O5 1.364(2)
C24 C25 1.394(2)
C25 H25 0.9300
C26 O3 1.404(3)
C26 H26A 0.9600
C26 H26B 0.9600
C26 H26C 0.9600
C27 O4 1.422(2)
C27 H27A 0.9600
C27 H27B 0.9600
C27 H27C 0.9600
C28 O5 1.414(2)
C28 H28A 0.9600
C28 H28B 0.9600
C28 H28C 0.9600

loop_
_geom_torsion_atom_site_label_1
_geom_torsion_atom_site_label_2
_geom_torsion_atom_site_label_3
_geom_torsion_atom_site_label_4
_geom_torsion
C6 C1 C2 C3 1.0(3)
C1 C2 C3 C4 -1.1(3)
C2 C3 C4 C5 0.5(3)
C3 C4 C5 C6 0.0(3)
C4 C5 C6 C1 -0.1(3)
C4 C5 C6 C7 180.00(18)
C2 C1 C6 C5 -0.4(3)
C2 C1 C6 C7 179.50(16)
C5 C6 C7 O1 -170.03(19)
C1 C6 C7 O1 10.1(3)
C5 C6 C7 C8 7.8(2)
C1 C6 C7 C8 -172.10(15)
O1 C7 C8 O2 -125.88(19)
C6 C7 C8 O2 56.25(19)
O1 C7 C8 C9 -5.6(2)
C6 C7 C8 C9 176.56(14)
O2 C8 C9 C10 -16.62(16)
C7 C8 C9 C10 -137.16(14)
O2 C8 C9 C20 -143.77(14)
C7 C8 C9 C20 95.69(17)
C20 C9 C10 C11 134.88(15)
C8 C9 C10 C11 12.07(17)
C20 C9 C10 C19 -52.6(2)
C8 C9 C10 C19 -175.44(16)
C19 C10 C11 O2 -176.69(14)
C9 C10 C11 O2 -3.2(2)
C19 C10 C11 C12 0.4(3)
C9 C10 C11 C12 173.82(15)
C10 C11 C12 C13 0.5(3)
O2 C11 C12 C13 177.29(16)
C11 C12 C13 C14 -0.4(3)
C12 C13 C14 C15 -179.99(17)
C12 C13 C14 C19 -0.5(3)
C13 C14 C15 C16 179.40(18)
C19 C14 C15 C16 -0.1(3)
C14 C15 C16 C17 -0.7(3)
C15 C16 C17 C18 0.6(3)
C16 C17 C18 C19 0.4(3)
C11 C10 C19 C18 178.56(16)
C9 C10 C19 C18 6.8(3)
C11 C10 C19 C14 -1.3(2)
C9 C10 C19 C14 -173.05(16)
C17 C18 C19 C10 179.04(16)
C17 C18 C19 C14 -1.1(3)
C15 C14 C19 C10 -179.19(15)
C13 C14 C19 C10 1.3(2)
C15 C14 C19 C18 1.0(2)
C13 C14 C19 C18 -178.49(15)
C10 C9 C20 C21 -38.7(2)
C8 C9 C20 C21 77.96(19)
C10 C9 C20 C25 143.72(15)
C8 C9 C20 C25 -99.65(17)
C25 C20 C21 C22 -1.7(3)
C9 C20 C21 C22 -179.25(15)
C20 C21 C22 O3 -178.47(16)
C20 C21 C22 C23 0.4(3)
O3 C22 C23 O4 4.0(2)
C21 C22 C23 O4 -175.00(15)
O3 C22 C23 C24 -179.45(15)
C21 C22 C23 C24 1.6(3)
O4 C23 C24 O5 -6.1(2)
C22 C23 C24 O5 177.33(15)
O4 C23 C24 C25 174.37(14)
C22 C23 C24 C25 -2.3(2)
C21 C20 C25 C24 1.0(2)
C9 C20 C25 C24 178.68(14)
O5 C24 C25 C20 -178.60(15)
C23 C24 C25 C20 0.9(2)
C10 C11 O2 C8 -7.98(19)
C12 C11 O2 C8 174.93(16)
C7 C8 O2 C11 140.31(14)
C9 C8 O2 C11 15.62(17)
C21 C22 O3 C26 -1.1(3)
C23 C22 O3 C26 180.00(19)
C24 C23 O4 C27 102.0(2)
C22 C23 O4 C27 -81.4(2)
C23 C24 O5 C28 -176.98(17)
C25 C24 O5 C28 2.6(3)
